data_4080998
loop_
_publ_author_name
'Kumaran, Elumalai'
'How, Kai Tong Sonia'
'Ganguly, Rakesh'
'Li, Yongxin'
'Leong, Weng Kee'

_publ_section_title
;
 Synthesis and Reactivity of Cationic Iridium Aminocarbenes Derived from
 Terminal Alkynes and 2-Aminopyridines
;
_journal_issue 15
_journal_name_full Organometallics
_journal_page_first 4149
_journal_paper_doi 10.1021/om400326c
_journal_volume 32
_journal_year 2013
_chemical_formula_moiety 'C21 H29 Br Cl Ir N2, B F4'
_chemical_formula_sum 'C21 H29 B Br Cl F4 Ir N2'
_chemical_formula_weight 703.83
_chemical_name_systematic
; 
 ? 
;
_space_group_IT_number 61
_symmetry_cell_setting orthorhombic
_symmetry_space_group_name_Hall '-P 2ac 2ab'
_symmetry_space_group_name_H-M 'P b c a'
_atom_sites_solution_hydrogens geom
_atom_sites_solution_primary direct
_atom_sites_solution_secondary difmap
_audit_creation_method SHELXL-97
_cell_angle_alpha 90.00
_cell_angle_beta 90.00
_cell_angle_gamma 90.00
_cell_formula_units_Z 8
_cell_length_a 13.5702(11)
_cell_length_b 13.1750(10)
_cell_length_c 27.7649(18)
_cell_measurement_reflns_used 6372
_cell_measurement_temperature 296(2)
_cell_measurement_theta_max 26.12
_cell_measurement_theta_min 2.61
_cell_volume 4964.0(6)
_computing_cell_refinement 'Bruker SAINT'
_computing_data_collection 'Bruker APEX2'
_computing_data_reduction 'Bruker SAINT'
_computing_molecular_graphics 'Bruker SHELXTL'
_computing_publication_material 'Bruker SHELXTL'
_computing_structure_refinement 'SHELXL-97 (Sheldrick, 1997)'
_computing_structure_solution 'SHELXS-97 (Sheldrick, 1990)'
_diffrn_ambient_temperature 296(2)
_diffrn_measured_fraction_theta_full 0.999
_diffrn_measured_fraction_theta_max 0.999
_diffrn_measurement_device_type 'Bruker APEX-II CCD'
_diffrn_measurement_method '\f and \w scans'
_diffrn_radiation_monochromator graphite
_diffrn_radiation_source 'fine-focus sealed tube'
_diffrn_radiation_type MoK\a
_diffrn_radiation_wavelength 0.71073
_diffrn_reflns_av_R_equivalents 0.0624
_diffrn_reflns_av_sigmaI/netI 0.0540
_diffrn_reflns_limit_h_max 16
_diffrn_reflns_limit_h_min 0
_diffrn_reflns_limit_k_max 16
_diffrn_reflns_limit_k_min 0
_diffrn_reflns_limit_l_max 34
_diffrn_reflns_limit_l_min 0
_diffrn_reflns_number 47498
_diffrn_reflns_theta_full 26.37
_diffrn_reflns_theta_max 26.37
_diffrn_reflns_theta_min 2.10
_diffrn_standards_number 0
_exptl_absorpt_coefficient_mu 7.138
_exptl_absorpt_correction_T_max 0.3294
_exptl_absorpt_correction_T_min 0.2233
_exptl_absorpt_correction_type multi-scan
_exptl_absorpt_process_details sadabs
_exptl_crystal_colour orange
_exptl_crystal_density_diffrn 1.884
_exptl_crystal_density_method 'not measured'
_exptl_crystal_description block
_exptl_crystal_F_000 2712
_exptl_crystal_size_max 0.30
_exptl_crystal_size_mid 0.30
_exptl_crystal_size_min 0.20
_refine_diff_density_max 1.775
_refine_diff_density_min -1.817
_refine_diff_density_rms 0.393
_refine_ls_extinction_method none
_refine_ls_goodness_of_fit_ref 1.125
_refine_ls_hydrogen_treatment constr
_refine_ls_matrix_type full
_refine_ls_number_parameters 300
_refine_ls_number_reflns 5072
_refine_ls_number_restraints 316
_refine_ls_restrained_S_all 1.159
_refine_ls_R_factor_all 0.0711
_refine_ls_R_factor_gt 0.0404
_refine_ls_shift/su_max 0.000
_refine_ls_shift/su_mean 0.000
_refine_ls_structure_factor_coef Fsqd
_refine_ls_weighting_details 'calc w=1/[\s^2^(Fo^2^)+(0.0671P)^2^+16.6153P] where P=(Fo^2^+2Fc^2^)/3'
_refine_ls_weighting_scheme calc
_refine_ls_wR_factor_gt 0.1067
_refine_ls_wR_factor_ref 0.1362
_reflns_number_gt 3617
_reflns_number_total 5072
_reflns_threshold_expression >2sigma(I)
_cod_data_source_file om400326c_si_001.cif
_cod_data_source_block lwk64r
_cod_depositor_comments
;
The following automatic conversions were performed:

'_symmetry_cell_setting' value 'Orthorhombic' changed to
'orthorhombic' according to
/home/saulius/struct/CIF-dictionaries/cif_core.dic dictionary named
'cif_core.dic' version 2.4.2 from 2011-04-26.

Automatic conversion script
Id: cif_fix_values 1891 2012-01-12 08:04:46Z andrius 
;
_cod_original_sg_symbol_H-M Pbca
_cod_database_code 4080998

loop_
_symmetry_equiv_pos_as_xyz
'x, y, z'
'-x+1/2, -y, z+1/2'
'-x, y+1/2, -z+1/2'
'x+1/2, -y+1/2, -z'
'-x, -y, -z'
'x-1/2, y, -z-1/2'
'x, -y-1/2, z-1/2'
'-x-1/2, y-1/2, z'

loop_
_atom_site_label
_atom_site_type_symbol
_atom_site_fract_x
_atom_site_fract_y
_atom_site_fract_z
_atom_site_U_iso_or_equiv
_atom_site_adp_type
_atom_site_occupancy
_atom_site_symmetry_multiplicity
_atom_site_calc_flag
_atom_site_refinement_flags
_atom_site_disorder_assembly
_atom_site_disorder_group
Ir1 Ir 0.05426(2) 0.28112(2) 0.403995(11) 0.04104(14) Uani 1 1 d . . .
Br1 Br -0.06948(11) 0.05218(10) 0.44953(5) 0.0899(4) Uani 1 1 d . . .
N1 N -0.0097(5) 0.1563(5) 0.3674(2) 0.0423(15) Uani 1 1 d . . .
N2 N 0.0693(5) 0.2372(6) 0.3054(3) 0.0508(18) Uani 1 1 d . . .
C1 C 0.0813(8) 0.3965(8) 0.4586(4) 0.071(3) Uani 1 1 d U . .
C2 C 0.0403(7) 0.4433(7) 0.4189(4) 0.063(3) Uani 1 1 d U . .
C3 C -0.0541(7) 0.4012(8) 0.4100(4) 0.056(2) Uani 1 1 d U . .
C4 C -0.0781(8) 0.3336(7) 0.4487(4) 0.060(2) Uani 1 1 d U . .
C5 C 0.0071(10) 0.3299(9) 0.4789(4) 0.075(3) Uani 1 1 d U . .
C6 C 0.1758(10) 0.4224(12) 0.4841(6) 0.116(5) Uani 1 1 d U . .
H6A H 0.2290 0.4231 0.4614 0.174 Uiso 1 1 calc R . .
H6B H 0.1888 0.3724 0.5085 0.174 Uiso 1 1 calc R . .
H6C H 0.1699 0.4880 0.4988 0.174 Uiso 1 1 calc R . .
C7 C 0.0811(10) 0.5332(9) 0.3916(5) 0.091(4) Uani 1 1 d U . .
H7A H 0.0660 0.5946 0.4087 0.136 Uiso 1 1 calc R . .
H7B H 0.0520 0.5357 0.3601 0.136 Uiso 1 1 calc R . .
H7C H 0.1513 0.5263 0.3886 0.136 Uiso 1 1 calc R . .
C8 C -0.1264(9) 0.4344(9) 0.3722(4) 0.083(3) Uani 1 1 d U . .
H8A H -0.1568 0.4969 0.3819 0.125 Uiso 1 1 calc R . .
H8B H -0.1760 0.3832 0.3683 0.125 Uiso 1 1 calc R . .
H8C H -0.0925 0.4443 0.3422 0.125 Uiso 1 1 calc R . .
C9 C -0.1756(10) 0.2894(10) 0.4539(6) 0.099(4) Uani 1 1 d U . .
H9A H -0.1756 0.2427 0.4805 0.149 Uiso 1 1 calc R . .
H9B H -0.1930 0.2541 0.4249 0.149 Uiso 1 1 calc R . .
H9C H -0.2227 0.3423 0.4599 0.149 Uiso 1 1 calc R . .
C10 C 0.0198(15) 0.2678(13) 0.5242(6) 0.131(6) Uani 1 1 d U . .
H10A H -0.0377 0.2267 0.5292 0.196 Uiso 1 1 calc R . .
H10B H 0.0286 0.3123 0.5512 0.196 Uiso 1 1 calc R . .
H10C H 0.0766 0.2249 0.5209 0.196 Uiso 1 1 calc R . .
C11 C -0.0606(6) 0.0766(7) 0.3833(4) 0.052(2) Uani 1 1 d U . .
C12 C -0.1057(8) 0.0068(8) 0.3532(4) 0.070(3) Uani 1 1 d U . .
H12 H -0.1425 -0.0468 0.3655 0.084 Uiso 1 1 calc R . .
C13 C -0.0938(9) 0.0197(9) 0.3045(5) 0.081(3) Uani 1 1 d U . .
H13 H -0.1253 -0.0243 0.2833 0.097 Uiso 1 1 calc R . .
C14 C -0.0373(8) 0.0952(8) 0.2868(4) 0.066(3) Uani 1 1 d U . .
H14 H -0.0271 0.1027 0.2538 0.079 Uiso 1 1 calc R . .
C15 C 0.0047(6) 0.1610(7) 0.3197(3) 0.049(2) Uani 1 1 d U . .
C16 C 0.1105(6) 0.2962(6) 0.3391(3) 0.0454(19) Uani 1 1 d U . .
C17 C 0.1875(7) 0.3656(8) 0.3188(4) 0.067(3) Uani 1 1 d U . .
H17A H 0.1825 0.4304 0.3351 0.080 Uiso 1 1 calc R . .
H17B H 0.1725 0.3772 0.2851 0.080 Uiso 1 1 calc R . .
C18 C 0.2956(8) 0.3288(9) 0.3224(4) 0.073(3) Uani 1 1 d U . .
C19 C 0.3362(11) 0.3494(13) 0.3722(6) 0.116(5) Uani 1 1 d U . .
H19A H 0.2981 0.3128 0.3956 0.174 Uiso 1 1 calc R . .
H19B H 0.3325 0.4208 0.3789 0.174 Uiso 1 1 calc R . .
H19C H 0.4036 0.3277 0.3737 0.174 Uiso 1 1 calc R . .
C20 C 0.3547(11) 0.3908(12) 0.2848(6) 0.121(5) Uani 1 1 d U . .
H20A H 0.4239 0.3795 0.2895 0.181 Uiso 1 1 calc R . .
H20B H 0.3404 0.4617 0.2886 0.181 Uiso 1 1 calc R . .
H20C H 0.3364 0.3696 0.2529 0.181 Uiso 1 1 calc R . .
C21 C 0.3029(9) 0.2185(9) 0.3106(5) 0.086(4) Uani 1 1 d U . .
H21A H 0.3708 0.1980 0.3113 0.129 Uiso 1 1 calc R . .
H21B H 0.2763 0.2066 0.2791 0.129 Uiso 1 1 calc R . .
H21C H 0.2664 0.1800 0.3339 0.129 Uiso 1 1 calc R . .
Cl1 Cl 0.1718(2) 0.16074(19) 0.43251(8) 0.0662(7) Uani 1 1 d . . .
B1 B 0.8497(8) 0.7118(7) 0.3215(3) 0.071(3) Uani 1 1 d D . .
F1 F 0.8720(10) 0.7892(7) 0.2913(4) 0.107(3) Uani 0.70 1 d PDU A 1
F2 F 0.9019(11) 0.7226(11) 0.3624(4) 0.150(5) Uani 0.70 1 d PDU A 1
F3 F 0.7547(9) 0.7068(12) 0.3319(5) 0.170(6) Uani 0.70 1 d PDU A 1
F4 F 0.8761(11) 0.6277(8) 0.2970(5) 0.144(5) Uani 0.70 1 d PDU A 1
F1 F 0.7973(18) 0.7963(13) 0.3117(8) 0.107(3) Uani 0.30 1 d PDU A 2
F2 F 0.850(2) 0.696(2) 0.3692(5) 0.150(5) Uani 0.30 1 d PDU A 2
F3 F 0.9404(14) 0.719(2) 0.3042(12) 0.170(6) Uani 0.30 1 d PDU A 2
F4 F 0.804(2) 0.6313(15) 0.3000(10) 0.144(5) Uani 0.30 1 d PDU A 2

loop_
_atom_site_aniso_label
_atom_site_aniso_U_11
_atom_site_aniso_U_22
_atom_site_aniso_U_33
_atom_site_aniso_U_23
_atom_site_aniso_U_13
_atom_site_aniso_U_12
Ir1 0.0454(2) 0.03524(19) 0.0425(2) -0.00363(13) -0.00601(14) 0.00550(13)
Br1 0.1292(11) 0.0677(7) 0.0727(7) 0.0172(6) 0.0294(7) -0.0077(7)
N1 0.044(4) 0.038(4) 0.044(4) -0.002(3) 0.000(3) -0.003(3)
N2 0.056(5) 0.060(5) 0.037(4) 0.009(3) -0.004(3) 0.004(4)
C1 0.070(6) 0.065(6) 0.076(6) -0.031(5) -0.019(5) 0.013(5)
C2 0.058(5) 0.044(5) 0.086(6) -0.010(5) 0.007(5) 0.005(4)
C3 0.051(5) 0.048(5) 0.070(5) -0.010(4) -0.003(4) 0.011(4)
C4 0.069(6) 0.043(5) 0.067(5) -0.011(4) 0.019(4) 0.004(4)
C5 0.102(7) 0.072(6) 0.051(5) -0.018(5) 0.003(5) 0.031(6)
C6 0.107(8) 0.111(8) 0.129(8) -0.041(7) -0.033(7) 0.024(7)
C7 0.088(7) 0.053(6) 0.132(8) -0.005(6) 0.013(6) -0.003(5)
C8 0.072(6) 0.082(6) 0.096(7) 0.002(6) -0.012(6) 0.023(5)
C9 0.092(7) 0.088(7) 0.118(8) -0.011(6) 0.042(6) -0.004(6)
C10 0.166(10) 0.125(9) 0.102(9) -0.004(7) 0.006(8) 0.028(8)
C11 0.054(5) 0.044(4) 0.057(5) -0.003(4) 0.003(4) 0.004(4)
C12 0.064(6) 0.064(5) 0.083(6) -0.011(5) 0.000(5) -0.013(5)
C13 0.080(6) 0.074(6) 0.087(7) -0.025(5) -0.020(6) -0.007(5)
C14 0.073(6) 0.071(6) 0.054(5) -0.010(5) -0.014(4) 0.005(5)
C15 0.049(5) 0.051(5) 0.047(4) -0.006(4) -0.004(4) 0.008(4)
C16 0.036(4) 0.047(4) 0.053(4) 0.009(4) -0.003(4) 0.010(3)
C17 0.064(6) 0.056(5) 0.080(6) 0.015(5) 0.005(5) -0.001(4)
C18 0.056(5) 0.077(6) 0.085(6) 0.008(5) 0.002(5) -0.009(5)
C19 0.095(8) 0.126(9) 0.126(9) -0.009(7) -0.014(7) -0.013(7)
C20 0.100(8) 0.134(9) 0.127(9) 0.034(7) 0.022(7) -0.023(7)
C21 0.073(6) 0.102(8) 0.084(7) -0.001(6) 0.006(5) 0.016(6)
Cl1 0.0779(17) 0.0633(14) 0.0574(13) -0.0038(11) -0.0176(12) 0.0292(13)
B1 0.090(10) 0.065(8) 0.056(7) 0.001(6) 0.005(7) 0.006(7)
F1 0.126(5) 0.095(5) 0.099(5) 0.015(4) 0.002(4) -0.001(4)
F2 0.153(7) 0.166(7) 0.130(6) 0.007(4) -0.012(5) -0.010(5)
F3 0.156(7) 0.184(7) 0.170(7) -0.012(5) 0.018(5) -0.009(5)
F4 0.155(7) 0.132(6) 0.143(6) -0.006(4) 0.007(5) 0.013(5)
F1 0.126(5) 0.095(5) 0.099(5) 0.015(4) 0.002(4) -0.001(4)
F2 0.153(7) 0.166(7) 0.130(6) 0.007(4) -0.012(5) -0.010(5)
F3 0.156(7) 0.184(7) 0.170(7) -0.012(5) 0.018(5) -0.009(5)
F4 0.155(7) 0.132(6) 0.143(6) -0.006(4) 0.007(5) 0.013(5)

loop_
_atom_type_symbol
_atom_type_description
_atom_type_scat_dispersion_real
_atom_type_scat_dispersion_imag
_atom_type_scat_source
C C 0.0033 0.0016 'International Tables Vol C Tables 4.2.6.8 and 6.1.1.4'
H H 0.0000 0.0000 'International Tables Vol C Tables 4.2.6.8 and 6.1.1.4'
N N 0.0061 0.0033 'International Tables Vol C Tables 4.2.6.8 and 6.1.1.4'
Cl Cl 0.1484 0.1585 'International Tables Vol C Tables 4.2.6.8 and 6.1.1.4'
Ir Ir -1.4442 7.9887 'International Tables Vol C Tables 4.2.6.8 and 6.1.1.4'
Br Br -0.2901 2.4595 'International Tables Vol C Tables 4.2.6.8 and 6.1.1.4'
F F 0.0171 0.0103 'International Tables Vol C Tables 4.2.6.8 and 6.1.1.4'
B B 0.0013 0.0007 'International Tables Vol C Tables 4.2.6.8 and 6.1.1.4'

loop_
_geom_angle_atom_site_label_1
_geom_angle_atom_site_label_2
_geom_angle_atom_site_label_3
_geom_angle
C16 Ir1 N1 78.3(3)
C16 Ir1 C3 105.1(4)
N1 Ir1 C3 109.0(3)
C16 Ir1 C1 120.1(4)
N1 Ir1 C1 160.8(4)
C3 Ir1 C1 63.3(4)
C16 Ir1 C2 96.2(4)
N1 Ir1 C2 144.5(3)
C3 Ir1 C2 38.0(4)
C1 Ir1 C2 36.9(4)
C16 Ir1 C5 157.0(4)
N1 Ir1 C5 123.0(4)
C3 Ir1 C5 62.0(4)
C1 Ir1 C5 38.0(4)
C2 Ir1 C5 61.6(4)
C16 Ir1 C4 140.4(3)
N1 Ir1 C4 100.0(3)
C3 Ir1 C4 37.3(4)
C1 Ir1 C4 62.9(4)
C2 Ir1 C4 62.2(4)
C5 Ir1 C4 36.5(4)
C16 Ir1 Cl1 96.4(2)
N1 Ir1 Cl1 85.25(19)
C3 Ir1 Cl1 156.1(3)
C1 Ir1 Cl1 96.9(3)
C2 Ir1 Cl1 130.2(3)
C5 Ir1 Cl1 94.2(3)
C4 Ir1 Cl1 123.1(3)
C11 N1 C15 116.1(8)
C11 N1 Ir1 131.6(6)
C15 N1 Ir1 112.2(6)
C16 N2 C15 118.9(7)
C2 C1 C5 107.5(10)
C2 C1 C6 128.3(13)
C5 C1 C6 123.1(12)
C2 C1 Ir1 71.8(6)
C5 C1 Ir1 74.4(6)
C6 C1 Ir1 129.0(8)
C1 C2 C3 109.2(10)
C1 C2 C7 127.1(11)
C3 C2 C7 123.4(11)
C1 C2 Ir1 71.3(6)
C3 C2 Ir1 70.3(5)
C7 C2 Ir1 129.7(8)
C2 C3 C4 108.5(9)
C2 C3 C8 126.7(10)
C4 C3 C8 123.8(10)
C2 C3 Ir1 71.7(5)
C4 C3 Ir1 76.0(5)
C8 C3 Ir1 127.0(7)
C5 C4 C3 106.1(9)
C5 C4 C9 131.5(11)
C3 C4 C9 122.1(11)
C5 C4 Ir1 71.0(6)
C3 C4 Ir1 66.6(5)
C9 C4 Ir1 130.4(8)
C4 C5 C1 108.2(10)
C4 C5 C10 126.9(14)
C1 C5 C10 124.9(13)
C4 C5 Ir1 72.5(5)
C1 C5 Ir1 67.6(5)
C10 C5 Ir1 125.2(9)
N1 C11 C12 123.5(9)
N1 C11 Br1 119.7(7)
C12 C11 Br1 116.8(8)
C13 C12 C11 117.4(10)
C14 C13 C12 121.1(10)
C13 C14 C15 117.1(10)
N1 C15 C14 124.3(9)
N1 C15 N2 114.0(7)
C14 C15 N2 121.6(9)
N2 C16 C17 112.5(8)
N2 C16 Ir1 114.8(6)
C17 C16 Ir1 132.6(7)
C16 C17 C18 116.5(8)
C21 C18 C19 110.5(11)
C21 C18 C17 110.7(9)
C19 C18 C17 110.3(11)
C21 C18 C20 109.4(11)
C19 C18 C20 109.5(11)
C17 C18 C20 106.4(10)
F3 B1 F3 171.3(15)
F3 B1 F2 77.0(14)
F3 B1 F2 111.7(12)
F3 B1 F4 109.1(10)
F3 B1 F4 68.5(13)
F2 B1 F4 111.6(15)
F3 B1 F2 109.4(10)
F3 B1 F2 79.0(15)
F2 B1 F2 35.2(14)
F4 B1 F2 111.8(10)
F3 B1 F1 64.6(11)
F3 B1 F1 110.8(12)
F2 B1 F1 109.1(11)
F4 B1 F1 135.9(13)
F2 B1 F1 111.1(13)
F3 B1 F1 113.0(10)
F3 B1 F1 60.7(13)
F2 B1 F1 136.8(15)
F4 B1 F1 104.4(9)
F2 B1 F1 109.0(9)
F1 B1 F1 51.1(11)
F3 B1 F4 67.4(13)
F3 B1 F4 108.7(12)
F2 B1 F4 108.0(11)
F4 B1 F4 42.3(12)
F2 B1 F4 133.5(14)
F1 B1 F4 108.4(11)
F1 B1 F4 114.6(14)

loop_
_geom_bond_atom_site_label_1
_geom_bond_atom_site_label_2
_geom_bond_distance
Ir1 C16 1.967(9)
Ir1 N1 2.120(7)
Ir1 C3 2.166(9)
Ir1 C1 2.179(9)
Ir1 C2 2.184(10)
Ir1 C5 2.270(10)
Ir1 C4 2.289(9)
Ir1 Cl1 2.385(2)
Br1 C11 1.871(10)
N1 C11 1.333(11)
N1 C15 1.340(10)
N2 C16 1.338(11)
N2 C15 1.391(12)
C1 C2 1.379(15)
C1 C5 1.450(17)
C1 C6 1.504(16)
C2 C3 1.417(13)
C2 C7 1.512(16)
C3 C4 1.431(14)
C3 C8 1.502(14)
C4 C5 1.430(16)
C4 C9 1.454(15)
C5 C10 1.509(18)
C11 C12 1.385(13)
C12 C13 1.374(16)
C13 C14 1.349(16)
C14 C15 1.383(13)
C16 C17 1.499(12)
C17 C18 1.548(14)
C18 C21 1.493(16)
C18 C19 1.513(18)
C18 C20 1.549(16)
B1 F3 1.323(12)
B1 F3 1.325(13)
B1 F2 1.342(13)
B1 F4 1.347(11)
B1 F2 1.348(12)
B1 F1 1.349(13)
B1 F1 1.354(11)
B1 F4 1.363(13)
